data_1001345
loop_
_publ_author_name
'Gasperin, M'

_publ_section_title 'Structure du borate d'uranium U B~2~ O~6~'
_journal_coden_ASTM ACSCEE
_journal_name_full 'Acta Crystallographica C (39,1983-)'
_journal_page_first 2031
_journal_page_last 2033
_journal_volume 43
_journal_year 1987
_chemical_formula_structural 'U B2 O6'
_chemical_formula_sum 'B2 O6 U'
_chemical_name_systematic 'Uranium borate *'
_space_group_IT_number 15
_symmetry_cell_setting monoclinic
_symmetry_Int_Tables_number 15
_symmetry_space_group_name_Hall '-C 2yc'
_symmetry_space_group_name_H-M 'C 1 2/c 1'
_cell_angle_alpha 90
_cell_angle_beta 122.18(3)
_cell_angle_gamma 90
_cell_formula_units_Z 4
_cell_length_a 12.504(3)
_cell_length_b 4.183(1)
_cell_length_c 10.453(3)
_cell_volume 462.7
_exptl_crystal_density_meas 5.1
_refine_ls_R_factor_all 0.066
_cod_database_code 1001345

loop_
_symmetry_equiv_pos_as_xyz
x,y,z
-x,y,1/2-z
-x,-y,-z
x,-y,1/2+z
1/2+x,1/2+y,z
1/2-x,1/2+y,1/2-z
1/2-x,1/2-y,-z
1/2+x,1/2-y,1/2+z

loop_
_atom_site_label
_atom_site_type_symbol
_atom_site_symmetry_multiplicity
_atom_site_Wyckoff_symbol
_atom_site_fract_x
_atom_site_fract_y
_atom_site_fract_z
_atom_site_occupancy
_atom_site_attached_hydrogens
_atom_site_calc_flag
U1 U6+ 4 e 0. 0.2407(1) 0.25 1. 0 d
B1 B3+ 8 f 0.3013(6) 0.1484(15) 0.2509(10) 1. 0 d
O1 O2- 8 f 0.1026(7) 0.2433(8) 0.7562(11) 1. 0 d
O2 O2- 8 f 0.2983(4) 0.1830(11) 0.7614(7) 1. 0 d
O3 O2- 8 f 0.0893(9) 0.2439(12) 0.4487(11) 1. 0 d

loop_
_atom_type_symbol
_atom_type_oxidation_number
U6+ 6.000
B3+ 3.000
O2- -2.000
